data_7709197
loop_
_publ_author_name
'Amiri Rudbari, Hadi'
'Saadati, Arezoo'
'Ariaeefar, Mahnaz'
'Blacque, Olivier'
'Correia, Isabel'
'Islam, Mohammad Khairul'
'Woschko, Dennis'
'Janiak, Christoph'
'Enamullah, Mohammed'

_publ_section_title
;
 Pseudotetrahedral Zn(II)-(R or S)-dihalogen-salicylaldiminato complexes
 with \L- or \D-chirality induction at-metal
;
_journal_name_full 'Dalton Transactions'
_journal_paper_doi 10.1039/D1DT04220C
_journal_year 2022
_chemical_absolute_configuration ad
_chemical_formula_moiety 'C30 H24 Br4 N2 O2 Zn'
_chemical_formula_sum 'C30 H24 Br4 N2 O2 Zn'
_chemical_formula_weight 829.52
_space_group_crystal_system monoclinic
_space_group_IT_number 5
_space_group_name_Hall 'I 2y'
_space_group_name_H-M_alt 'I 1 2 1'
_atom_sites_solution_hydrogens geom
_atom_sites_solution_primary dual
_audit_creation_date 2019-11-18
_audit_creation_method
;
Olex2 1.2
(compiled 2018.05.29 svn.r3508 for OlexSys, GUI svn.r5506)
;
_audit_update_record
;
2020-05-02 deposited with the CCDC.	2021-12-28 downloaded from the CCDC.
;
_cell_angle_alpha 90
_cell_angle_beta 106.617(3)
_cell_angle_gamma 90
_cell_formula_units_Z 2
_cell_length_a 10.2179(3)
_cell_length_b 10.9275(3)
_cell_length_c 12.9953(4)
_cell_measurement_reflns_used 12710
_cell_measurement_temperature 160(1)
_cell_measurement_theta_max 29.8800
_cell_measurement_theta_min 2.9600
_cell_volume 1390.41(7)
_computing_cell_refinement 'CrysAlisPro 1.171.40.53 (Rigaku OD, 2019)'
_computing_data_collection 'CrysAlisPro 1.171.40.53 (Rigaku OD, 2019)'
_computing_data_reduction 'CrysAlisPro 1.171.40.53 (Rigaku OD, 2019)'
_computing_molecular_graphics 'Olex2 (Dolomanov et al., 2009)'
_computing_publication_material 'Olex2 (Dolomanov et al., 2009)'
_computing_structure_refinement 'ShelXL (Sheldrick, 2015b)'
_computing_structure_solution 'ShelXT (Sheldrick, 2015a)'
_diffrn_ambient_environment N~2~
_diffrn_ambient_temperature 160(1)
_diffrn_detector 'CCD plate'
_diffrn_detector_area_resol_mean 5.8140
_diffrn_detector_type 'Pilatus 200K'
_diffrn_measured_fraction_theta_full 0.999
_diffrn_measured_fraction_theta_max 0.999
_diffrn_measurement_details
;
List of Runs (angles in degrees, time in seconds):

  # Type    Start    End  Width  t~exp~   \w     \q     \k     \f   Frames
#--------------------------------------------------------------------------
  1  \w    -15.00  85.00   0.50    6.00    --    3.20  19.00  90.00  200
  2  \w    -14.00  83.00   0.50    6.00    --    3.20  38.00 -30.00  194
  3  \w    -15.00  77.00   0.50    6.00    --    3.20  57.00 120.00  184
  4  \w     38.00  84.00   0.50    6.00    --    3.20 178.00 150.00   92
  5  \w     38.00  84.00   0.50    6.00    --    3.20 178.00   0.00   92
  6  \w    -22.00  78.00   0.50    6.00    --    3.20  77.00 -90.00  200
  7  \w    -23.00   6.00   0.50    6.00    --   -4.45  57.00-180.00   58
  8  \w    -78.00  14.00   0.50    6.00    --   -4.45 -57.00-180.00  184
  9  \w     35.00  84.00   0.50    6.00    --    3.20-178.00  90.00   98
 10  \w     35.00  84.00   0.50    6.00    --    3.20-178.00 120.00   98
;
_diffrn_measurement_device 'four-circle diffractometer'
_diffrn_measurement_device_type 'XtaLAB Synergy, Dualflex, Pilatus 200K'
_diffrn_measurement_method '\w scans'
_diffrn_orient_matrix_type 'CrysAlisPro convention (1999,Acta A55,543-557)'
_diffrn_orient_matrix_UB_11 0.0384985000
_diffrn_orient_matrix_UB_12 0.0053465000
_diffrn_orient_matrix_UB_13 -0.0373570000
_diffrn_orient_matrix_UB_21 -0.0302466000
_diffrn_orient_matrix_UB_22 0.0578642000
_diffrn_orient_matrix_UB_23 -0.0163699000
_diffrn_orient_matrix_UB_31 0.0533587000
_diffrn_orient_matrix_UB_32 0.0288987000
_diffrn_orient_matrix_UB_33 0.0398076000
_diffrn_radiation_monochromator mirror
_diffrn_radiation_probe x-ray
_diffrn_radiation_type MoK\a
_diffrn_radiation_wavelength 0.71073
_diffrn_reflns_av_R_equivalents 0.0411
_diffrn_reflns_av_unetI/netI 0.0250
_diffrn_reflns_Laue_measured_fraction_full 0.999
_diffrn_reflns_Laue_measured_fraction_max 0.999
_diffrn_reflns_limit_h_max 12
_diffrn_reflns_limit_h_min -12
_diffrn_reflns_limit_k_max 13
_diffrn_reflns_limit_k_min -13
_diffrn_reflns_limit_l_max 16
_diffrn_reflns_limit_l_min -16
_diffrn_reflns_number 14735
_diffrn_reflns_point_group_measured_fraction_full 0.997
_diffrn_reflns_point_group_measured_fraction_max 0.997
_diffrn_reflns_theta_full 25.242
_diffrn_reflns_theta_max 26.364
_diffrn_reflns_theta_min 2.480
_diffrn_source 'micro-focus sealed X-ray tube'
_diffrn_source_type 'PhotonJet (Mo) X-ray Source'
_exptl_absorpt_coefficient_mu 6.663
_exptl_absorpt_correction_T_max 0.672
_exptl_absorpt_correction_T_min 0.232
_exptl_absorpt_correction_type analytical
_exptl_absorpt_process_details
;
CrysAlisPro 1.171.40.53 (Rigaku Oxford Diffraction, 2019)
Analytical numeric absorption correction using a multifaceted crystal
model based on expressions derived by R.C. Clark & J.S. Reid.
(Clark, R. C. & Reid, J. S. (1995). Acta Cryst. A51, 887-897)
Empirical absorption correction using spherical harmonics,
 implemented in SCALE3 ABSPACK scaling algorithm.
;
_exptl_crystal_colour yellow
_exptl_crystal_density_diffrn 1.981
_exptl_crystal_description plate
_exptl_crystal_F_000 808
_exptl_crystal_size_max 0.31
_exptl_crystal_size_mid 0.21
_exptl_crystal_size_min 0.07
_refine_diff_density_max 0.449
_refine_diff_density_min -0.270
_refine_diff_density_rms 0.063
_refine_ls_abs_structure_details
;
 Flack x determined using 1242 quotients [(I+)-(I-)]/[(I+)+(I-)]
 (Parsons, Flack and Wagner, Acta Cryst. B69 (2013) 249-259).
;
_refine_ls_abs_structure_Flack 0.011(5)
_refine_ls_extinction_method none
_refine_ls_goodness_of_fit_ref 0.997
_refine_ls_hydrogen_treatment constr
_refine_ls_matrix_type full
_refine_ls_number_parameters 178
_refine_ls_number_reflns 2839
_refine_ls_number_restraints 1
_refine_ls_restrained_S_all 0.997
_refine_ls_R_factor_all 0.0193
_refine_ls_R_factor_gt 0.0180
_refine_ls_shift/su_max 0.001
_refine_ls_shift/su_mean 0.000
_refine_ls_structure_factor_coef Fsqd
_refine_ls_weighting_details 'w=1/[\s^2^(Fo^2^)+(0.0273P)^2^] where P=(Fo^2^+2Fc^2^)/3'
_refine_ls_weighting_scheme calc
_refine_ls_wR_factor_gt 0.0416
_refine_ls_wR_factor_ref 0.0418
_reflns_Friedel_coverage 0.893
_reflns_Friedel_fraction_full 0.995
_reflns_Friedel_fraction_max 0.995
_reflns_number_gt 2727
_reflns_number_total 2839
_reflns_threshold_expression 'I > 2\s(I)'
_cod_data_source_file d1dt04220c2.cif
_cod_data_source_block hadi1511
_cod_original_cell_volume 1390.41(8)
_cod_database_code 7709197
_shelx_shelxl_version_number 2018/3
_chemical_oxdiff_usercomment 'sample (S) + Br2 + Zn'
_shelx_space_group_comment
;
The symmetry employed for this shelxl refinement is uniquely defined
by the following loop, which should always be used as a source of
symmetry information in preference to the above space-group names.
They are only intended as comments.
;
_shelx_estimated_absorpt_t_max 0.653
_shelx_estimated_absorpt_t_min 0.232
_diffrn_oxdiff_digest_frames
;
019823a3565b4ad4e1d9fddddf07eeaaa20140099f1
;
_olex2_refinement_description
;
1. Fixed Uiso
 At 1.2 times of:
  All C(H) groups
 At 1.5 times of:
  All C(H,H,H) groups
2.a Ternary CH refined with riding coordinates:
 C8(H8)
2.b Aromatic/amide H refined with riding coordinates:
 C3(H3), C5(H5), C7(H7), C10(H10), C11(H11), C12(H12), C13(H13), C14(H14)
2.c Idealised Me refined as rotating group:
 C15(H15A,H15B,H15C)
;

loop_
_space_group_symop_operation_xyz
'x, y, z'
'-x, y, -z'
'x+1/2, y+1/2, z+1/2'
'-x+1/2, y+1/2, -z+1/2'

loop_
_atom_site_label
_atom_site_type_symbol
_atom_site_fract_x
_atom_site_fract_y
_atom_site_fract_z
_atom_site_U_iso_or_equiv
_atom_site_adp_type
_atom_site_occupancy
_atom_site_site_symmetry_order
_atom_site_calc_flag
_atom_site_refinement_flags_posn
_atom_site_refinement_flags_adp
_atom_site_refinement_flags_occupancy
_atom_site_disorder_assembly
_atom_site_disorder_group
Br1 Br 0.44546(3) 0.22578(3) 0.82738(3) 0.02493(10) Uani 1 1 d . . . . .
Br2 Br 0.83108(4) 0.57689(3) 1.05137(3) 0.03137(11) Uani 1 1 d . . . . .
C1 C 0.6022(3) 0.3741(3) 0.7277(3) 0.0192(7) Uani 1 1 d . . . . .
C2 C 0.5836(4) 0.3430(3) 0.8279(3) 0.0210(8) Uani 1 1 d . . . . .
C3 C 0.6519(3) 0.3982(4) 0.9244(3) 0.0235(7) Uani 1 1 d . . . . .
H3 H 0.635827 0.373401 0.989746 0.028 Uiso 1 1 calc R . . . .
C4 C 0.7449(4) 0.4912(3) 0.9229(3) 0.0226(7) Uani 1 1 d . . . . .
C5 C 0.7692(3) 0.5255(3) 0.8289(3) 0.0223(7) Uani 1 1 d . . . . .
H5 H 0.832943 0.588923 0.829454 0.027 Uiso 1 1 calc R . . . .
C6 C 0.7005(3) 0.4679(3) 0.7306(3) 0.0203(7) Uani 1 1 d . . . . .
C7 C 0.7400(4) 0.5074(3) 0.6376(3) 0.0207(7) Uani 1 1 d . . . . .
H7 H 0.818255 0.558583 0.651149 0.025 Uiso 1 1 calc R . . . .
C8 C 0.7522(3) 0.5219(3) 0.4597(3) 0.0220(7) Uani 1 1 d . . . . .
H8 H 0.831181 0.574483 0.498108 0.026 Uiso 1 1 calc R . . . .
C9 C 0.6551(3) 0.5998(3) 0.3731(3) 0.0217(7) Uani 1 1 d . . . . .
C10 C 0.6311(4) 0.5780(4) 0.2637(3) 0.0251(7) Uani 1 1 d . . . . .
H10 H 0.673803 0.510665 0.240135 0.030 Uiso 1 1 calc R . . . .
C11 C 0.5451(4) 0.6543(4) 0.1890(3) 0.0312(9) Uani 1 1 d . . . . .
H11 H 0.531014 0.640188 0.114494 0.037 Uiso 1 1 calc R . . . .
C12 C 0.4799(4) 0.7503(4) 0.2221(4) 0.0354(9) Uani 1 1 d . . . . .
H12 H 0.418813 0.800692 0.170563 0.042 Uiso 1 1 calc R . . . .
C13 C 0.5034(5) 0.7734(4) 0.3312(4) 0.0371(10) Uani 1 1 d . . . . .
H13 H 0.459208 0.840087 0.354240 0.045 Uiso 1 1 calc R . . . .
C14 C 0.5916(4) 0.6989(4) 0.4060(3) 0.0310(9) Uani 1 1 d . . . . .
H14 H 0.608906 0.715707 0.480428 0.037 Uiso 1 1 calc R . . . .
C15 C 0.8085(4) 0.4100(4) 0.4165(3) 0.0277(8) Uani 1 1 d . . . . .
H15A H 0.867267 0.363382 0.476443 0.042 Uiso 1 1 calc GR . . . .
H15B H 0.861758 0.436547 0.368607 0.042 Uiso 1 1 calc GR . . . .
H15C H 0.732615 0.358256 0.376495 0.042 Uiso 1 1 calc GR . . . .
N1 N 0.6817(3) 0.4815(3) 0.5389(2) 0.0208(6) Uani 1 1 d . . . . .
O1 O 0.5326(3) 0.3185(2) 0.6407(2) 0.0219(5) Uani 1 1 d . . . . .
Zn1 Zn 0.500000 0.39020(5) 0.500000 0.01932(13) Uani 1 2 d S T P . .

loop_
_atom_site_aniso_label
_atom_site_aniso_U_11
_atom_site_aniso_U_22
_atom_site_aniso_U_33
_atom_site_aniso_U_23
_atom_site_aniso_U_13
_atom_site_aniso_U_12
Br1 0.02454(17) 0.02871(18) 0.02254(19) 0.00199(15) 0.00835(13) -0.00499(14)
Br2 0.0304(2) 0.0413(2) 0.02091(19) -0.01043(16) 0.00494(15) -0.00542(17)
C1 0.0164(15) 0.0208(16) 0.0204(18) 0.0005(13) 0.0051(13) 0.0017(13)
C2 0.0181(17) 0.0211(17) 0.0234(19) 0.0014(14) 0.0050(14) -0.0010(13)
C3 0.0222(16) 0.0297(18) 0.0194(17) -0.0015(15) 0.0075(14) 0.0017(15)
C4 0.0208(16) 0.0269(17) 0.0173(17) -0.0062(14) 0.0010(14) 0.0009(14)
C5 0.0174(16) 0.0258(17) 0.0236(19) -0.0039(14) 0.0054(15) -0.0024(14)
C6 0.0170(15) 0.0243(17) 0.0182(17) -0.0002(13) 0.0030(14) 0.0016(13)
C7 0.0174(16) 0.0208(17) 0.0243(19) -0.0012(13) 0.0068(14) -0.0042(13)
C8 0.0168(16) 0.0298(19) 0.0198(18) 0.0011(14) 0.0059(14) -0.0029(14)
C9 0.0205(17) 0.0228(17) 0.0230(17) 0.0027(14) 0.0078(14) -0.0039(13)
C10 0.0237(17) 0.0271(18) 0.0254(18) 0.0012(16) 0.0086(14) -0.0049(16)
C11 0.030(2) 0.038(2) 0.024(2) 0.0059(17) 0.0057(17) -0.0057(17)
C12 0.034(2) 0.036(2) 0.035(2) 0.0140(17) 0.0079(17) 0.0043(18)
C13 0.044(2) 0.0305(19) 0.041(2) 0.0059(18) 0.018(2) 0.0077(19)
C14 0.037(2) 0.029(2) 0.028(2) -0.0002(15) 0.0123(18) 0.0000(16)
C15 0.0251(18) 0.033(2) 0.028(2) 0.0045(17) 0.0125(16) 0.0044(16)
N1 0.0170(14) 0.0251(14) 0.0207(15) 0.0016(12) 0.0060(12) 0.0002(12)
O1 0.0230(12) 0.0266(12) 0.0151(12) -0.0006(10) 0.0041(10) -0.0039(10)
Zn1 0.0158(3) 0.0261(3) 0.0156(3) 0.000 0.0037(2) 0.000

loop_
_atom_type_symbol
_atom_type_description
_atom_type_scat_dispersion_real
_atom_type_scat_dispersion_imag
_atom_type_scat_source
C C 0.0033 0.0016 'International Tables Vol C Tables 4.2.6.8 and 6.1.1.4'
H H 0.0000 0.0000 'International Tables Vol C Tables 4.2.6.8 and 6.1.1.4'
Br Br -0.2901 2.4595 'International Tables Vol C Tables 4.2.6.8 and 6.1.1.4'
N N 0.0061 0.0033 'International Tables Vol C Tables 4.2.6.8 and 6.1.1.4'
O O 0.0106 0.0060 'International Tables Vol C Tables 4.2.6.8 and 6.1.1.4'
Zn Zn 0.2839 1.4301 'International Tables Vol C Tables 4.2.6.8 and 6.1.1.4'

loop_
_exptl_crystal_face_index_h
_exptl_crystal_face_index_k
_exptl_crystal_face_index_l
_exptl_crystal_face_perp_dist
1 0 -1 0.0358
-1 0 1 0.0308
0 -1 -1 0.0950
5 -5 1 0.1157
0 1 -1 0.1065
1 1 0 0.0717
-1 -1 -1 0.1244
5 -2 -2 0.0819
5 0 1 0.1226

loop_
_geom_angle_atom_site_label_1
_geom_angle_atom_site_label_2
_geom_angle_atom_site_label_3
_geom_angle
_geom_angle_site_symmetry_1
_geom_angle_site_symmetry_3
_geom_angle_publ_flag
C2 C1 C6 115.4(3) . . ?
O1 C1 C2 120.3(3) . . ?
O1 C1 C6 124.3(3) . . ?
C1 C2 Br1 117.0(2) . . ?
C3 C2 Br1 118.5(3) . . ?
C3 C2 C1 124.3(3) . . ?
C2 C3 H3 120.8 . . ?
C2 C3 C4 118.3(3) . . ?
C4 C3 H3 120.8 . . ?
C3 C4 Br2 119.6(3) . . ?
C5 C4 Br2 119.6(3) . . ?
C5 C4 C3 120.7(3) . . ?
C4 C5 H5 119.5 . . ?
C4 C5 C6 121.0(3) . . ?
C6 C5 H5 119.5 . . ?
C1 C6 C7 123.8(3) . . ?
C5 C6 C1 120.3(3) . . ?
C5 C6 C7 115.9(3) . . ?
C6 C7 H7 116.2 . . ?
N1 C7 C6 127.5(3) . . ?
N1 C7 H7 116.2 . . ?
C9 C8 H8 108.0 . . ?
C15 C8 H8 108.0 . . ?
C15 C8 C9 114.1(3) . . ?
N1 C8 H8 108.0 . . ?
N1 C8 C9 109.6(3) . . ?
N1 C8 C15 109.1(3) . . ?
C10 C9 C8 123.0(3) . . ?
C14 C9 C8 117.9(3) . . ?
C14 C9 C10 119.0(3) . . ?
C9 C10 H10 119.9 . . ?
C11 C10 C9 120.2(4) . . ?
C11 C10 H10 119.9 . . ?
C10 C11 H11 119.8 . . ?
C12 C11 C10 120.4(4) . . ?
C12 C11 H11 119.8 . . ?
C11 C12 H12 120.0 . . ?
C11 C12 C13 119.9(4) . . ?
C13 C12 H12 120.0 . . ?
C12 C13 H13 120.1 . . ?
C14 C13 C12 119.8(4) . . ?
C14 C13 H13 120.1 . . ?
C9 C14 H14 119.7 . . ?
C13 C14 C9 120.6(4) . . ?
C13 C14 H14 119.7 . . ?
C8 C15 H15A 109.5 . . ?
C8 C15 H15B 109.5 . . ?
C8 C15 H15C 109.5 . . ?
H15A C15 H15B 109.5 . . ?
H15A C15 H15C 109.5 . . ?
H15B C15 H15C 109.5 . . ?
C7 N1 C8 116.7(3) . . ?
C7 N1 Zn1 119.1(3) . . ?
C8 N1 Zn1 124.2(2) . . ?
C1 O1 Zn1 122.5(2) . . ?
N1 Zn1 N1 121.44(16) . 2_656 ?
O1 Zn1 N1 109.37(12) 2_656 . ?
O1 Zn1 N1 109.37(11) . 2_656 ?
O1 Zn1 N1 93.77(11) 2_656 2_656 ?
O1 Zn1 N1 93.77(11) . . ?
O1 Zn1 O1 132.04(15) . 2_656 ?

loop_
_geom_bond_atom_site_label_1
_geom_bond_atom_site_label_2
_geom_bond_distance
_geom_bond_site_symmetry_2
_geom_bond_publ_flag
Br1 C2 1.904(4) . ?
Br2 C4 1.897(3) . ?
C1 C2 1.410(5) . ?
C1 C6 1.428(5) . ?
C1 O1 1.302(4) . ?
C2 C3 1.387(5) . ?
C3 H3 0.9500 . ?
C3 C4 1.395(5) . ?
C4 C5 1.367(5) . ?
C5 H5 0.9500 . ?
C5 C6 1.417(5) . ?
C6 C7 1.445(5) . ?
C7 H7 0.9500 . ?
C7 N1 1.282(5) . ?
C8 H8 1.0000 . ?
C8 C9 1.529(5) . ?
C8 C15 1.526(6) . ?
C8 N1 1.482(5) . ?
C9 C10 1.392(5) . ?
C9 C14 1.392(5) . ?
C10 H10 0.9500 . ?
C10 C11 1.386(5) . ?
C11 H11 0.9500 . ?
C11 C12 1.376(6) . ?
C12 H12 0.9500 . ?
C12 C13 1.391(6) . ?
C13 H13 0.9500 . ?
C13 C14 1.385(6) . ?
C14 H14 0.9500 . ?
C15 H15A 0.9800 . ?
C15 H15B 0.9800 . ?
C15 H15C 0.9800 . ?
N1 Zn1 2.039(3) . ?
O1 Zn1 1.928(2) . ?

loop_
_geom_torsion_atom_site_label_1
_geom_torsion_atom_site_label_2
_geom_torsion_atom_site_label_3
_geom_torsion_atom_site_label_4
_geom_torsion
_geom_torsion_site_symmetry_1
_geom_torsion_site_symmetry_2
_geom_torsion_site_symmetry_3
_geom_torsion_site_symmetry_4
_geom_torsion_publ_flag
Br1 C2 C3 C4 -174.8(3) . . . . ?
Br2 C4 C5 C6 -176.4(3) . . . . ?
C1 C2 C3 C4 0.3(5) . . . . ?
C1 C6 C7 N1 11.8(6) . . . . ?
C2 C1 C6 C5 -1.8(5) . . . . ?
C2 C1 C6 C7 176.2(3) . . . . ?
C2 C1 O1 Zn1 156.9(3) . . . . ?
C2 C3 C4 Br2 175.6(3) . . . . ?
C2 C3 C4 C5 -0.9(5) . . . . ?
C3 C4 C5 C6 0.1(5) . . . . ?
C4 C5 C6 C1 1.3(5) . . . . ?
C4 C5 C6 C7 -176.8(3) . . . . ?
C5 C6 C7 N1 -170.2(3) . . . . ?
C6 C1 C2 Br1 176.2(2) . . . . ?
C6 C1 C2 C3 1.0(5) . . . . ?
C6 C1 O1 Zn1 -23.3(4) . . . . ?
C6 C7 N1 C8 -173.0(3) . . . . ?
C6 C7 N1 Zn1 7.5(5) . . . . ?
C8 C9 C10 C11 -178.0(3) . . . . ?
C8 C9 C14 C13 179.5(4) . . . . ?
C9 C8 N1 C7 -124.9(3) . . . . ?
C9 C8 N1 Zn1 54.6(4) . . . . ?
C9 C10 C11 C12 -1.7(6) . . . . ?
C10 C9 C14 C13 1.4(6) . . . . ?
C10 C11 C12 C13 2.0(6) . . . . ?
C11 C12 C13 C14 -0.6(6) . . . . ?
C12 C13 C14 C9 -1.1(6) . . . . ?
C14 C9 C10 C11 0.0(5) . . . . ?
C15 C8 C9 C10 -6.3(5) . . . . ?
C15 C8 C9 C14 175.7(3) . . . . ?
C15 C8 N1 C7 109.6(3) . . . . ?
C15 C8 N1 Zn1 -71.0(3) . . . . ?
N1 C8 C9 C10 -128.9(4) . . . . ?
N1 C8 C9 C14 53.1(4) . . . . ?
O1 C1 C2 Br1 -4.0(4) . . . . ?
O1 C1 C2 C3 -179.2(3) . . . . ?
O1 C1 C6 C5 178.4(3) . . . . ?
O1 C1 C6 C7 -3.6(5) . . . . ?
